data_4303299
loop_
_publ_author_name
'Anukul Jana'
'Herbert W. Roesky'
'Carola Schulzke'

_publ_section_title
;
Hydrostannylation of Ketones and Alkynes with LSnH [L = HC(CMeNAr)2, Ar =
2,6-iPr2C6H3]
;
_journal_name_full 'Inorganic Chemistry'
_journal_page_first 9543
_journal_page_last 9548
_journal_paper_doi 10.1021/ic9012069
_journal_volume 48
_journal_year 2009
_chemical_formula_sum 'C33 H46 N2 O2 Sn'
_chemical_formula_weight 621.41
_chemical_name_systematic
; 
 ? 
;
_space_group_IT_number 2
_symmetry_cell_setting triclinic
_symmetry_space_group_name_Hall '-P 1'
_symmetry_space_group_name_H-M 'P -1'
_atom_sites_solution_hydrogens geom
_atom_sites_solution_primary direct
_atom_sites_solution_secondary difmap
_audit_creation_method SHELXL-97
_cell_angle_alpha 115.84(3)
_cell_angle_beta 93.10(3)
_cell_angle_gamma 108.12(3)
_cell_formula_units_Z 2
_cell_length_a 11.067(2)
_cell_length_b 12.259(3)
_cell_length_c 13.922(3)
_cell_measurement_reflns_used 14660
_cell_measurement_temperature 133(2)
_cell_measurement_theta_max 54.1
_cell_measurement_theta_min 3.3
_cell_volume 1575.4(9)
_computing_structure_refinement 'SHELXL-97 (Sheldrick, 1997)'
_computing_structure_solution 'SHELXS-97 (Sheldrick, 1990)'
_diffrn_ambient_temperature 133(2)
_diffrn_measured_fraction_theta_full 0.981
_diffrn_measured_fraction_theta_max 0.981
_diffrn_measurement_device_type IPDSII
_diffrn_radiation_monochromator graphite
_diffrn_radiation_source 'fine-focus sealed tube'
_diffrn_radiation_type MoK\a
_diffrn_radiation_wavelength 0.71073
_diffrn_reflns_av_R_equivalents 0.0322
_diffrn_reflns_av_sigmaI/netI 0.0435
_diffrn_reflns_limit_h_max 13
_diffrn_reflns_limit_h_min -14
_diffrn_reflns_limit_k_max 15
_diffrn_reflns_limit_k_min -15
_diffrn_reflns_limit_l_max 16
_diffrn_reflns_limit_l_min -17
_diffrn_reflns_number 14660
_diffrn_reflns_theta_full 26.96
_diffrn_reflns_theta_max 26.96
_diffrn_reflns_theta_min 1.67
_exptl_absorpt_coefficient_mu 0.841
_exptl_absorpt_correction_T_max 0.9407
_exptl_absorpt_correction_T_min 0.8350
_exptl_absorpt_correction_type numerical
_exptl_absorpt_process_details 'face indexed'
_exptl_crystal_colour yellow
_exptl_crystal_density_diffrn 1.310
_exptl_crystal_density_method 'not measured'
_exptl_crystal_description block
_exptl_crystal_F_000 648
_exptl_crystal_size_max 0.20
_exptl_crystal_size_mid 0.16
_exptl_crystal_size_min 0.13
_refine_diff_density_max 0.493
_refine_diff_density_min -1.147
_refine_diff_density_rms 0.068
_refine_ls_extinction_method none
_refine_ls_goodness_of_fit_ref 1.052
_refine_ls_hydrogen_treatment constr
_refine_ls_matrix_type full
_refine_ls_number_parameters 358
_refine_ls_number_reflns 6731
_refine_ls_number_restraints 0
_refine_ls_restrained_S_all 1.052
_refine_ls_R_factor_all 0.0429
_refine_ls_R_factor_gt 0.0317
_refine_ls_shift/su_max 0.001
_refine_ls_shift/su_mean 0.000
_refine_ls_structure_factor_coef Fsqd
_refine_ls_weighting_details 'calc w=1/[\s^2^(Fo^2^)+(0.0275P)^2^+0.0000P] where P=(Fo^2^+2Fc^2^)/3'
_refine_ls_weighting_scheme calc
_refine_ls_wR_factor_gt 0.0557
_refine_ls_wR_factor_ref 0.0576
_reflns_number_gt 5889
_reflns_number_total 6731
_reflns_threshold_expression >2sigma(I)
_cod_data_source_file ic9012069_si_001_3.cif
_cod_data_source_block ja36
_cod_original_cell_volume 1575.4(6)
_cod_database_code 4303299

loop_
_symmetry_equiv_pos_as_xyz
'x, y, z'
'-x, -y, -z'

loop_
_atom_site_label
_atom_site_type_symbol
_atom_site_fract_x
_atom_site_fract_y
_atom_site_fract_z
_atom_site_U_iso_or_equiv
_atom_site_adp_type
_atom_site_occupancy
_atom_site_symmetry_multiplicity
_atom_site_calc_flag
_atom_site_refinement_flags
_atom_site_disorder_assembly
_atom_site_disorder_group
Sn1 Sn 0.344321(15) 0.047278(15) 0.804814(14) 0.01607(5) Uani 1 1 d . . .
O1 O 0.63039(17) 0.1214(2) 0.90269(15) 0.0414(5) Uani 1 1 d . . .
O2 O 0.73353(17) 0.04165(19) 0.77035(16) 0.0379(5) Uani 1 1 d . . .
N1 N 0.19979(17) -0.13642(17) 0.67241(15) 0.0187(4) Uani 1 1 d . . .
N2 N 0.29726(17) 0.13947(16) 0.70940(15) 0.0177(4) Uani 1 1 d . . .
C1 C 0.5099(2) 0.0190(2) 0.7240(2) 0.0217(5) Uani 1 1 d . . .
C2 C 0.5085(2) -0.0292(2) 0.6185(2) 0.0286(5) Uani 1 1 d . . .
H2A H 0.5853 -0.0362 0.5935 0.036(6) Uiso 1 1 calc R . .
H2B H 0.4306 -0.0569 0.5675 0.036(6) Uiso 1 1 calc R . .
C3 C 0.6365(2) 0.0595(2) 0.7969(2) 0.0269(5) Uani 1 1 d . . .
C4 C 0.7461(3) 0.1635(5) 0.9823(3) 0.0721(13) Uani 1 1 d . . .
H4A H 0.7644 0.0872 0.9747 0.0588(18) Uiso 1 1 calc R . .
H4B H 0.7328 0.2103 1.0560 0.0588(18) Uiso 1 1 calc R . .
H4C H 0.8200 0.2216 0.9702 0.0588(18) Uiso 1 1 calc R . .
C5 C 0.1420(2) -0.2375(2) 0.70195(18) 0.0201(5) Uani 1 1 d . . .
C6 C 0.2092(2) -0.3169(2) 0.70552(19) 0.0229(5) Uani 1 1 d . . .
C7 C 0.1521(2) -0.4092(2) 0.7395(2) 0.0273(5) Uani 1 1 d . . .
H7 H 0.1961 -0.4633 0.7427 0.030(3) Uiso 1 1 calc R . .
C8 C 0.0329(2) -0.4232(2) 0.7686(2) 0.0286(5) Uani 1 1 d . . .
H8 H -0.0043 -0.4863 0.7915 0.030(3) Uiso 1 1 calc R . .
C9 C -0.0322(2) -0.3452(2) 0.7642(2) 0.0277(5) Uani 1 1 d . . .
H9 H -0.1142 -0.3558 0.7840 0.030(3) Uiso 1 1 calc R . .
C10 C 0.0203(2) -0.2513(2) 0.73134(19) 0.0223(5) Uani 1 1 d . . .
C11 C 0.3414(3) -0.3029(2) 0.6763(2) 0.0289(5) Uani 1 1 d . . .
H11 H 0.3569 -0.2480 0.6388 0.022(3) Uiso 1 1 calc R . .
C12 C 0.3468(4) -0.4352(3) 0.5977(3) 0.0507(9) Uani 1 1 d . . .
H12A H 0.3347 -0.4899 0.6336 0.0588(18) Uiso 1 1 calc R . .
H12B H 0.4317 -0.4216 0.5776 0.0588(18) Uiso 1 1 calc R . .
H12C H 0.2775 -0.4786 0.5317 0.0588(18) Uiso 1 1 calc R . .
C13 C 0.4501(3) -0.2327(3) 0.7800(3) 0.0391(7) Uani 1 1 d . . .
H13A H 0.4463 -0.1478 0.8290 0.0588(18) Uiso 1 1 calc R . .
H13B H 0.5350 -0.2194 0.7598 0.0588(18) Uiso 1 1 calc R . .
H13C H 0.4384 -0.2859 0.8172 0.0588(18) Uiso 1 1 calc R . .
C14 C -0.0520(2) -0.1628(2) 0.7342(2) 0.0247(5) Uani 1 1 d . . .
H14 H -0.0086 -0.1120 0.6975 0.022(3) Uiso 1 1 calc R . .
C15 C -0.0406(3) -0.0662(3) 0.8530(2) 0.0359(6) Uani 1 1 d . . .
H15A H -0.0845 -0.1138 0.8902 0.0588(18) Uiso 1 1 calc R . .
H15B H -0.0817 -0.0052 0.8549 0.0588(18) Uiso 1 1 calc R . .
H15C H 0.0516 -0.0175 0.8901 0.0588(18) Uiso 1 1 calc R . .
C16 C -0.1954(3) -0.2379(3) 0.6751(2) 0.0381(7) Uani 1 1 d . . .
H16A H -0.2020 -0.2995 0.5989 0.0588(18) Uiso 1 1 calc R . .
H16B H -0.2356 -0.1763 0.6769 0.0588(18) Uiso 1 1 calc R . .
H16C H -0.2408 -0.2859 0.7115 0.0588(18) Uiso 1 1 calc R . .
C17 C 0.1570(2) -0.1567(2) 0.57219(18) 0.0203(5) Uani 1 1 d . . .
C18 C 0.0732(2) -0.2947(2) 0.4855(2) 0.0290(6) Uani 1 1 d . . .
H18A H 0.1146 -0.3548 0.4850 0.0588(18) Uiso 1 1 calc R . .
H18B H 0.0639 -0.2985 0.4136 0.0588(18) Uiso 1 1 calc R . .
H18C H -0.0131 -0.3198 0.5019 0.0588(18) Uiso 1 1 calc R . .
C19 C 0.1802(2) -0.0597(2) 0.54118(18) 0.0209(5) Uani 1 1 d . . .
H19 H 0.1561 -0.0907 0.4647 0.030(3) Uiso 1 1 calc R . .
C20 C 0.2341(2) 0.0781(2) 0.60579(19) 0.0196(5) Uani 1 1 d . . .
C21 C 0.2127(2) 0.1535(2) 0.5497(2) 0.0281(5) Uani 1 1 d . . .
H21A H 0.2346 0.2449 0.6043 0.0588(18) Uiso 1 1 calc R . .
H21B H 0.1211 0.1156 0.5115 0.0588(18) Uiso 1 1 calc R . .
H21C H 0.2684 0.1490 0.4968 0.0588(18) Uiso 1 1 calc R . .
C22 C 0.3437(2) 0.2804(2) 0.77335(18) 0.0186(4) Uani 1 1 d . . .
C23 C 0.4634(2) 0.3592(2) 0.76785(19) 0.0216(5) Uani 1 1 d . . .
C24 C 0.5075(2) 0.4941(2) 0.8367(2) 0.0260(5) Uani 1 1 d . . .
H24 H 0.5877 0.5488 0.8332 0.030(3) Uiso 1 1 calc R . .
C25 C 0.4375(2) 0.5499(2) 0.9099(2) 0.0274(5) Uani 1 1 d . . .
H25 H 0.4701 0.6416 0.9567 0.030(3) Uiso 1 1 calc R . .
C26 C 0.3200(2) 0.4712(2) 0.9143(2) 0.0246(5) Uani 1 1 d . . .
H26 H 0.2714 0.5099 0.9638 0.030(3) Uiso 1 1 calc R . .
C27 C 0.2707(2) 0.3357(2) 0.84733(19) 0.0211(5) Uani 1 1 d . . .
C28 C 0.5480(2) 0.3045(2) 0.6923(2) 0.0270(5) Uani 1 1 d . . .
H28 H 0.5007 0.2079 0.6483 0.022(3) Uiso 1 1 calc R . .
C29 C 0.5715(3) 0.3594(3) 0.6124(2) 0.0393(7) Uani 1 1 d . . .
H29A H 0.4876 0.3415 0.5699 0.0588(18) Uiso 1 1 calc R . .
H29B H 0.6220 0.3180 0.5627 0.0588(18) Uiso 1 1 calc R . .
H29C H 0.6201 0.4539 0.6533 0.0588(18) Uiso 1 1 calc R . .
C30 C 0.6781(2) 0.3293(3) 0.7584(3) 0.0373(7) Uani 1 1 d . . .
H30A H 0.7310 0.4230 0.7957 0.0588(18) Uiso 1 1 calc R . .
H30B H 0.7249 0.2816 0.7089 0.0588(18) Uiso 1 1 calc R . .
H30C H 0.6615 0.2992 0.8128 0.0588(18) Uiso 1 1 calc R . .
C31 C 0.1396(2) 0.2529(2) 0.8534(2) 0.0242(5) Uani 1 1 d . . .
H31 H 0.1315 0.1597 0.8145 0.022(3) Uiso 1 1 calc R . .
C32 C 0.0287(3) 0.2648(4) 0.7946(4) 0.0675(12) Uani 1 1 d . . .
H32A H 0.0334 0.3552 0.8316 0.0588(18) Uiso 1 1 calc R . .
H32B H -0.0548 0.2068 0.7955 0.0588(18) Uiso 1 1 calc R . .
H32C H 0.0359 0.2400 0.7187 0.0588(18) Uiso 1 1 calc R . .
C33 C 0.1282(3) 0.2863(3) 0.9706(2) 0.0464(8) Uani 1 1 d . . .
H33A H 0.1302 0.3757 1.0095 0.0588(18) Uiso 1 1 calc R . .
H33B H 0.2012 0.2795 1.0075 0.0588(18) Uiso 1 1 calc R . .
H33C H 0.0458 0.2254 0.9700 0.0588(18) Uiso 1 1 calc R . .

loop_
_atom_site_aniso_label
_atom_site_aniso_U_11
_atom_site_aniso_U_22
_atom_site_aniso_U_33
_atom_site_aniso_U_23
_atom_site_aniso_U_13
_atom_site_aniso_U_12
Sn1 0.01828(7) 0.01497(7) 0.01415(7) 0.00689(5) 0.00216(5) 0.00552(5)
O1 0.0227(9) 0.0623(13) 0.0239(10) 0.0091(9) 0.0003(7) 0.0146(8)
O2 0.0260(9) 0.0510(11) 0.0398(11) 0.0201(9) 0.0092(8) 0.0203(8)
N1 0.0224(9) 0.0155(8) 0.0187(10) 0.0097(7) 0.0043(7) 0.0053(7)
N2 0.0182(9) 0.0163(8) 0.0189(10) 0.0093(8) 0.0037(7) 0.0054(7)
C1 0.0200(10) 0.0193(10) 0.0276(13) 0.0122(10) 0.0047(9) 0.0083(8)
C2 0.0267(12) 0.0326(12) 0.0266(13) 0.0131(11) 0.0066(10) 0.0125(10)
C3 0.0245(12) 0.0261(12) 0.0298(13) 0.0134(11) 0.0049(10) 0.0093(9)
C4 0.0290(16) 0.127(4) 0.0280(17) 0.016(2) -0.0042(13) 0.0224(19)
C5 0.0252(11) 0.0129(9) 0.0155(11) 0.0052(8) 0.0007(9) 0.0017(8)
C6 0.0323(12) 0.0168(10) 0.0168(11) 0.0062(9) 0.0045(9) 0.0086(9)
C7 0.0390(14) 0.0181(10) 0.0233(13) 0.0102(10) 0.0015(10) 0.0091(10)
C8 0.0361(13) 0.0192(11) 0.0267(13) 0.0134(10) 0.0056(10) 0.0021(10)
C9 0.0279(12) 0.0245(11) 0.0270(13) 0.0135(10) 0.0060(10) 0.0035(9)
C10 0.0259(11) 0.0173(10) 0.0189(12) 0.0076(9) 0.0029(9) 0.0041(9)
C11 0.0398(14) 0.0246(11) 0.0333(14) 0.0181(11) 0.0167(11) 0.0178(10)
C12 0.081(2) 0.0372(15) 0.062(2) 0.0321(15) 0.0458(19) 0.0391(16)
C13 0.0317(14) 0.0510(17) 0.0540(19) 0.0376(15) 0.0137(13) 0.0202(12)
C14 0.0246(11) 0.0236(11) 0.0266(13) 0.0138(10) 0.0056(10) 0.0073(9)
C15 0.0388(14) 0.0322(13) 0.0313(15) 0.0091(12) 0.0053(11) 0.0160(11)
C16 0.0324(14) 0.0330(14) 0.0417(17) 0.0152(13) -0.0015(12) 0.0087(11)
C17 0.0196(10) 0.0203(10) 0.0190(11) 0.0088(9) 0.0042(9) 0.0059(8)
C18 0.0358(13) 0.0210(11) 0.0202(12) 0.0073(10) -0.0002(10) 0.0029(10)
C19 0.0230(11) 0.0207(10) 0.0145(11) 0.0077(9) 0.0007(9) 0.0042(9)
C20 0.0178(10) 0.0221(10) 0.0222(12) 0.0136(9) 0.0049(9) 0.0069(8)
C21 0.0328(13) 0.0262(12) 0.0276(13) 0.0166(11) 0.0014(10) 0.0093(10)
C22 0.0230(11) 0.0151(10) 0.0186(11) 0.0092(9) 0.0023(9) 0.0068(8)
C23 0.0241(11) 0.0200(10) 0.0218(12) 0.0128(9) 0.0035(9) 0.0059(9)
C24 0.0266(12) 0.0219(11) 0.0274(13) 0.0140(10) 0.0016(10) 0.0040(9)
C25 0.0382(13) 0.0175(10) 0.0240(13) 0.0103(10) 0.0019(10) 0.0075(10)
C26 0.0344(13) 0.0201(11) 0.0221(12) 0.0096(10) 0.0065(10) 0.0143(10)
C27 0.0235(11) 0.0201(10) 0.0209(12) 0.0108(9) 0.0028(9) 0.0086(9)
C28 0.0262(12) 0.0225(11) 0.0314(14) 0.0136(10) 0.0105(10) 0.0062(9)
C29 0.0491(17) 0.0327(14) 0.0383(16) 0.0201(13) 0.0209(13) 0.0114(12)
C30 0.0264(13) 0.0286(13) 0.0515(18) 0.0162(13) 0.0110(12) 0.0076(10)
C31 0.0252(11) 0.0229(11) 0.0263(13) 0.0121(10) 0.0083(10) 0.0105(9)
C32 0.0271(15) 0.106(3) 0.097(3) 0.081(3) 0.0053(17) 0.0123(17)
C33 0.0442(16) 0.0431(16) 0.0321(16) 0.0123(13) 0.0132(13) -0.0009(13)

loop_
_atom_type_symbol
_atom_type_description
_atom_type_scat_dispersion_real
_atom_type_scat_dispersion_imag
_atom_type_scat_source
C C 0.0033 0.0016 'International Tables Vol C Tables 4.2.6.8 and 6.1.1.4'
H H 0.0000 0.0000 'International Tables Vol C Tables 4.2.6.8 and 6.1.1.4'
N N 0.0061 0.0033 'International Tables Vol C Tables 4.2.6.8 and 6.1.1.4'
O O 0.0106 0.0060 'International Tables Vol C Tables 4.2.6.8 and 6.1.1.4'
Sn Sn -0.6537 1.4246 'International Tables Vol C Tables 4.2.6.8 and 6.1.1.4'

loop_
_geom_angle_atom_site_label_1
_geom_angle_atom_site_label_2
_geom_angle_atom_site_label_3
_geom_angle
_geom_angle_site_symmetry_1
_geom_angle_site_symmetry_3
_geom_angle_publ_flag
N1 Sn1 N2 85.64(7) . . ?
N1 Sn1 C1 93.06(8) . . ?
N2 Sn1 C1 91.14(8) . . ?
C3 O1 C4 116.0(2) . . ?
C17 N1 C5 119.14(18) . . ?
C17 N1 Sn1 125.22(15) . . ?
C5 N1 Sn1 115.48(14) . . ?
C20 N2 C22 121.3(2) . . ?
C20 N2 Sn1 126.31(15) . . ?
C22 N2 Sn1 112.43(14) . . ?
C2 C1 C3 115.8(2) . . ?
C2 C1 Sn1 127.40(18) . . ?
C3 C1 Sn1 116.79(17) . . ?
O2 C3 O1 122.1(2) . . ?
O2 C3 C1 127.6(2) . . ?
O1 C3 C1 110.2(2) . . ?
C6 C5 C10 120.9(2) . . ?
C6 C5 N1 120.3(2) . . ?
C10 C5 N1 118.7(2) . . ?
C7 C6 C5 118.2(2) . . ?
C7 C6 C11 119.6(2) . . ?
C5 C6 C11 122.2(2) . . ?
C8 C7 C6 121.2(2) . . ?
C9 C8 C7 119.9(2) . . ?
C8 C9 C10 121.3(2) . . ?
C9 C10 C5 118.4(2) . . ?
C9 C10 C14 119.0(2) . . ?
C5 C10 C14 122.5(2) . . ?
C6 C11 C12 112.0(2) . . ?
C6 C11 C13 110.7(2) . . ?
C12 C11 C13 110.3(2) . . ?
C10 C14 C15 109.4(2) . . ?
C10 C14 C16 113.2(2) . . ?
C15 C14 C16 110.0(2) . . ?
N1 C17 C19 124.9(2) . . ?
N1 C17 C18 118.4(2) . . ?
C19 C17 C18 116.7(2) . . ?
C17 C19 C20 130.1(2) . . ?
N2 C20 C19 123.7(2) . . ?
N2 C20 C21 120.8(2) . . ?
C19 C20 C21 115.5(2) . . ?
C23 C22 C27 120.92(19) . . ?
C23 C22 N2 120.6(2) . . ?
C27 C22 N2 118.28(19) . . ?
C24 C23 C22 118.2(2) . . ?
C24 C23 C28 118.7(2) . . ?
C22 C23 C28 123.1(2) . . ?
C25 C24 C23 121.7(2) . . ?
C26 C25 C24 119.5(2) . . ?
C25 C26 C27 121.4(2) . . ?
C26 C27 C22 118.3(2) . . ?
C26 C27 C31 119.7(2) . . ?
C22 C27 C31 121.97(19) . . ?
C23 C28 C29 112.2(2) . . ?
C23 C28 C30 110.8(2) . . ?
C29 C28 C30 110.5(2) . . ?
C32 C31 C33 110.6(3) . . ?
C32 C31 C27 110.7(2) . . ?
C33 C31 C27 112.5(2) . . ?

loop_
_geom_bond_atom_site_label_1
_geom_bond_atom_site_label_2
_geom_bond_distance
_geom_bond_site_symmetry_2
_geom_bond_publ_flag
Sn1 N1 2.202(2) . ?
Sn1 N2 2.217(2) . ?
Sn1 C1 2.241(2) . ?
O1 C3 1.348(3) . ?
O1 C4 1.439(3) . ?
O2 C3 1.207(3) . ?
N1 C17 1.336(3) . ?
N1 C5 1.447(3) . ?
N2 C20 1.324(3) . ?
N2 C22 1.449(3) . ?
C1 C2 1.320(4) . ?
C1 C3 1.488(3) . ?
C5 C6 1.410(3) . ?
C5 C10 1.411(3) . ?
C6 C7 1.399(3) . ?
C6 C11 1.518(3) . ?
C7 C8 1.383(4) . ?
C8 C9 1.382(4) . ?
C9 C10 1.394(3) . ?
C10 C14 1.524(3) . ?
C11 C12 1.534(4) . ?
C11 C13 1.534(4) . ?
C14 C15 1.526(4) . ?
C14 C16 1.528(3) . ?
C17 C19 1.392(3) . ?
C17 C18 1.517(3) . ?
C19 C20 1.417(3) . ?
C20 C21 1.505(3) . ?
C22 C23 1.404(3) . ?
C22 C27 1.413(3) . ?
C23 C24 1.399(3) . ?
C23 C28 1.521(3) . ?
C24 C25 1.383(4) . ?
C25 C26 1.381(4) . ?
C26 C27 1.399(3) . ?
C27 C31 1.522(3) . ?
C28 C29 1.527(4) . ?
C28 C30 1.534(4) . ?
C31 C32 1.518(4) . ?
C31 C33 1.521(4) . ?
